data_1544967
loop_
_publ_author_name
'An, Qianjin'
'Liu, Delong'
'Shen, Jiefeng'
'Liu, Yangang'
'Zhang, Wanbin'

_publ_section_title
;
 The Construction of Chiral Fused Azabicycles Using a Pd-Catalyzed Allylic
 Substitution Cascade and Asymmetric Desymmetrization Strategy.
;
_journal_issue 1
_journal_name_full 'Organic letters'
_journal_page_first 238
_journal_page_last 241
_journal_paper_doi 10.1021/acs.orglett.6b03529
_journal_volume 19
_journal_year 2017
_chemical_absolute_configuration rmad
_chemical_formula_moiety 'C20 H21 N O2 S'
_chemical_formula_sum 'C20 H21 N O2 S'
_chemical_formula_weight 339.44
_chemical_name_systematic
;
 ? 
;
_space_group_crystal_system orthorhombic
_space_group_IT_number 19
_space_group_name_Hall 'P 2ac 2ab'
_space_group_name_H-M_alt 'P 21 21 21'
_symmetry_space_group_name_Hall 'P 2ac 2ab'
_symmetry_space_group_name_H-M 'P 21 21 21'
_atom_sites_solution_hydrogens geom
_atom_sites_solution_primary direct
_atom_sites_solution_secondary difmap
_audit_creation_date 2016-04-25
_audit_creation_method
;
Olex2 1.2
(compiled 2014.03.20 svn.r2914 for OlexSys, GUI svn.r4816)
;
_cell_angle_alpha 90.00
_cell_angle_beta 90.00
_cell_angle_gamma 90.00
_cell_formula_units_Z 4
_cell_length_a 6.3817(3)
_cell_length_b 9.4230(4)
_cell_length_c 28.5737(12)
_cell_measurement_reflns_used 4177
_cell_measurement_temperature 293(2)
_cell_measurement_theta_max 29.4632
_cell_measurement_theta_min 3.0348
_cell_volume 1718.27(13)
_computing_cell_refinement
;
CrysAlisPro, Agilent Technologies,
Version 1.171.35.11 (release 16-05-2011 CrysAlis171 .NET)
(compiled May 16 2011,17:55:39)
;
_computing_data_collection
;
CrysAlisPro, Agilent Technologies,
Version 1.171.35.11 (release 16-05-2011 CrysAlis171 .NET)
(compiled May 16 2011,17:55:39)
;
_computing_data_reduction
;
CrysAlisPro, Agilent Technologies,
Version 1.171.35.11 (release 16-05-2011 CrysAlis171 .NET)
(compiled May 16 2011,17:55:39)
;
_computing_molecular_graphics 'Olex2 (Dolomanov et al., 2009)'
_computing_publication_material 'Olex2 (Dolomanov et al., 2009)'
_computing_structure_refinement 'ShelXL (Sheldrick, 2008)'
_computing_structure_solution 'ShelXS (Sheldrick, 2008)'
_diffrn_ambient_temperature 293.15
_diffrn_detector_area_resol_mean 10.3592
_diffrn_measured_fraction_theta_full 0.998
_diffrn_measured_fraction_theta_max 0.998
_diffrn_measurement_device_type 'Xcalibur, Atlas, Gemini ultra'
_diffrn_measurement_method '\w scans'
_diffrn_orient_matrix_UB_11 -0.0388549000
_diffrn_orient_matrix_UB_12 0.0695778000
_diffrn_orient_matrix_UB_13 0.0037941000
_diffrn_orient_matrix_UB_21 0.0841810000
_diffrn_orient_matrix_UB_22 0.0137478000
_diffrn_orient_matrix_UB_23 0.0155592000
_diffrn_orient_matrix_UB_31 0.0612735000
_diffrn_orient_matrix_UB_32 0.0252084000
_diffrn_orient_matrix_UB_33 -0.0189711000
_diffrn_radiation_monochromator graphite
_diffrn_radiation_type MoK\a
_diffrn_radiation_wavelength 0.71073
_diffrn_reflns_av_R_equivalents 0.0370
_diffrn_reflns_av_unetI/netI 0.0387
_diffrn_reflns_limit_h_max 7
_diffrn_reflns_limit_h_min -7
_diffrn_reflns_limit_k_max 9
_diffrn_reflns_limit_k_min -11
_diffrn_reflns_limit_l_max 34
_diffrn_reflns_limit_l_min -30
_diffrn_reflns_number 10289
_diffrn_reflns_theta_full 25.34
_diffrn_reflns_theta_max 25.34
_diffrn_reflns_theta_min 3.04
_diffrn_source 'Enhance (Mo) X-ray Source'
_exptl_absorpt_coefficient_mu 0.200
_exptl_absorpt_correction_T_max 1.00000
_exptl_absorpt_correction_T_min 0.92774
_exptl_absorpt_correction_type multi-scan
_exptl_absorpt_process_details
;
CrysAlisPro, Agilent Technologies,
Version 1.171.35.11 (release 16-05-2011 CrysAlis171 .NET)
(compiled May 16 2011,17:55:39)
Empirical absorption correction using spherical harmonics,
 implemented in SCALE3 ABSPACK scaling algorithm.
;
_exptl_crystal_colour colourless
_exptl_crystal_colour_primary colourless
_exptl_crystal_density_diffrn 1.312
_exptl_crystal_density_method 'not measured'
_exptl_crystal_description block
_exptl_crystal_F_000 720
_exptl_crystal_size_max 0.4
_exptl_crystal_size_mid 0.36
_exptl_crystal_size_min 0.32
_refine_diff_density_max 0.152
_refine_diff_density_min -0.269
_refine_diff_density_rms 0.036
_refine_ls_abs_structure_details 'Flack (1983), 1292 Friedel pairs'
_refine_ls_abs_structure_Flack 0.00(8)
_refine_ls_extinction_method none
_refine_ls_goodness_of_fit_ref 1.031
_refine_ls_hydrogen_treatment constr
_refine_ls_matrix_type full
_refine_ls_number_parameters 217
_refine_ls_number_reflns 3138
_refine_ls_number_restraints 0
_refine_ls_restrained_S_all 1.031
_refine_ls_R_factor_all 0.0440
_refine_ls_R_factor_gt 0.0366
_refine_ls_shift/su_max 0.001
_refine_ls_shift/su_mean 0.000
_refine_ls_structure_factor_coef Fsqd
_refine_ls_weighting_details 'calc w=1/[\s^2^(Fo^2^)+(0.0422P)^2^+0.1335P] where P=(Fo^2^+2Fc^2^)/3'
_refine_ls_weighting_scheme calc
_refine_ls_wR_factor_gt 0.0814
_refine_ls_wR_factor_ref 0.0864
_reflns_number_gt 2785
_reflns_number_total 3138
_reflns_threshold_expression >2sigma(I)
_cod_data_source_file ol6b03529_si_003.cif
_cod_data_source_block 160425_aqj_0422
_cod_depositor_comments 'Adding full bibliography for 1544966--1544967.cif.'
_cod_original_cell_volume 1718.28(12)
_cod_database_code 1544967
_chemical_oxdiff_formula 'C30 H20 N8 O10 S1'
_reflns_odcompleteness_completeness 99.66
_reflns_odcompleteness_iscentric 1
_reflns_odcompleteness_theta 26.32
_olex2_refinement_description
;
1. Fixed Uiso
 At 1.2 times of:
  All C(H) groups, All C(H,H) groups
2.a Ternary CH refined with riding coordinates:
 C7(H7), C8(H8), C9(H9), C10(H10)
2.b Secondary CH2 refined with riding coordinates:
 C11(H11A,H11B), C12(H12A,H12B), C13(H13A,H13B), C14(H14A,H14B)
2.c Aromatic/amide H refined with riding coordinates:
 C1(H1), C2(H2), C3(H3), C4(H4), C16(H16), C17(H17), C18(H18), C19(H19),
 C20(H20)
;

loop_
_space_group_symop_id
_space_group_symop_operation_xyz
1 'x, y, z'
2 '-x+1/2, -y, z+1/2'
3 'x+1/2, -y+1/2, -z'
4 '-x, y+1/2, -z+1/2'

loop_
_atom_site_label
_atom_site_type_symbol
_atom_site_fract_x
_atom_site_fract_y
_atom_site_fract_z
_atom_site_U_iso_or_equiv
_atom_site_adp_type
_atom_site_occupancy
_atom_site_calc_flag
_atom_site_refinement_flags_posn
S1 S 0.38690(8) 0.16325(5) 0.100469(19) 0.03665(15) Uani 1 d .
O1 O 0.3974(3) 0.03492(15) 0.07378(6) 0.0554(5) Uani 1 d .
O2 O 0.2119(2) 0.17672(19) 0.13130(6) 0.0549(4) Uani 1 d .
N1 N 0.6082(3) 0.18990(16) 0.12882(5) 0.0320(4) Uani 1 d .
C1 C 0.2709(4) 0.3504(3) 0.02906(7) 0.0454(6) Uani 1 d .
H1 H 0.1436 0.3037 0.0253 0.054 Uiso 1 calc R
C2 C 0.3242(5) 0.4638(3) 0.00129(9) 0.0567(7) Uani 1 d .
H2 H 0.2308 0.4967 -0.0212 0.068 Uiso 1 calc R
C3 C 0.5174(5) 0.5291(3) 0.00677(9) 0.0580(7) Uani 1 d .
H3 H 0.5519 0.6054 -0.0124 0.070 Uiso 1 calc R
C4 C 0.6594(4) 0.4840(2) 0.03987(8) 0.0475(6) Uani 1 d .
H4 H 0.7898 0.5273 0.0424 0.057 Uiso 1 calc R
C5 C 0.6042(4) 0.3722(2) 0.06951(7) 0.0339(5) Uani 1 d .
C6 C 0.4137(4) 0.3082(2) 0.06297(7) 0.0351(5) Uani 1 d .
C7 C 0.7372(3) 0.3049(2) 0.10719(7) 0.0312(5) Uani 1 d .
H7 H 0.8620 0.2629 0.0928 0.037 Uiso 1 calc R
C8 C 0.8054(3) 0.3998(2) 0.14943(7) 0.0309(5) Uani 1 d .
H8 H 0.9367 0.3601 0.1615 0.037 Uiso 1 calc R
C9 C 0.6371(3) 0.3703(2) 0.18614(7) 0.0344(5) Uani 1 d .
H9 H 0.5088 0.4201 0.1769 0.041 Uiso 1 calc R
C10 C 0.6008(4) 0.2107(2) 0.18052(7) 0.0357(5) Uani 1 d .
H10 H 0.4611 0.1859 0.1922 0.043 Uiso 1 calc R
C11 C 0.7644(4) 0.1197(2) 0.20465(8) 0.0435(6) Uani 1 d .
H11A H 0.8971 0.1287 0.1883 0.052 Uiso 1 calc R
H11B H 0.7220 0.0209 0.2034 0.052 Uiso 1 calc R
C12 C 0.7922(4) 0.1642(3) 0.25543(8) 0.0549(6) Uani 1 d .
H12A H 0.6617 0.1504 0.2722 0.066 Uiso 1 calc R
H12B H 0.8984 0.1053 0.2700 0.066 Uiso 1 calc R
C13 C 0.8570(5) 0.3188(3) 0.25843(8) 0.0593(7) Uani 1 d .
H13A H 0.9897 0.3320 0.2425 0.071 Uiso 1 calc R
H13B H 0.8755 0.3453 0.2910 0.071 Uiso 1 calc R
C14 C 0.6917(4) 0.4131(3) 0.23620(8) 0.0512(7) Uani 1 d .
H14A H 0.7417 0.5103 0.2362 0.061 Uiso 1 calc R
H14B H 0.5655 0.4096 0.2551 0.061 Uiso 1 calc R
C15 C 0.8482(3) 0.5538(2) 0.13741(7) 0.0330(5) Uani 1 d .
C16 C 1.0483(4) 0.5932(2) 0.12345(8) 0.0433(6) Uani 1 d .
H16 H 1.1548 0.5258 0.1227 0.052 Uiso 1 calc R
C17 C 1.0904(5) 0.7321(3) 0.11058(9) 0.0547(7) Uani 1 d .
H17 H 1.2244 0.7575 0.1009 0.066 Uiso 1 calc R
C18 C 0.9350(5) 0.8320(3) 0.11217(8) 0.0577(7) Uani 1 d .
H18 H 0.9639 0.9252 0.1037 0.069 Uiso 1 calc R
C19 C 0.7372(5) 0.7954(2) 0.12618(9) 0.0559(7) Uani 1 d .
H19 H 0.6319 0.8635 0.1273 0.067 Uiso 1 calc R
C20 C 0.6944(4) 0.6559(2) 0.13878(8) 0.0449(6) Uani 1 d .
H20 H 0.5599 0.6313 0.1483 0.054 Uiso 1 calc R

loop_
_atom_site_aniso_label
_atom_site_aniso_U_11
_atom_site_aniso_U_22
_atom_site_aniso_U_33
_atom_site_aniso_U_23
_atom_site_aniso_U_13
_atom_site_aniso_U_12
S1 0.0305(3) 0.0370(3) 0.0425(3) 0.0010(2) -0.0016(2) -0.0019(3)
O1 0.0594(11) 0.0392(8) 0.0677(11) -0.0110(8) -0.0177(10) -0.0041(9)
O2 0.0324(8) 0.0766(12) 0.0559(10) 0.0132(9) 0.0058(8) 0.0011(9)
N1 0.0292(9) 0.0337(9) 0.0331(9) 0.0025(7) 0.0006(8) 0.0016(9)
C1 0.0438(13) 0.0528(14) 0.0397(13) -0.0017(11) -0.0078(10) 0.0053(12)
C2 0.0685(18) 0.0636(16) 0.0380(14) 0.0050(12) -0.0146(12) 0.0081(15)
C3 0.082(2) 0.0544(15) 0.0374(14) 0.0103(12) -0.0096(13) -0.0085(15)
C4 0.0571(15) 0.0496(14) 0.0357(13) 0.0050(10) -0.0028(11) -0.0133(12)
C5 0.0388(12) 0.0334(10) 0.0295(11) -0.0033(8) 0.0031(9) 0.0017(11)
C6 0.0373(12) 0.0377(11) 0.0301(11) -0.0025(9) 0.0020(9) 0.0065(11)
C7 0.0281(10) 0.0325(11) 0.0328(11) 0.0000(8) 0.0035(9) -0.0002(9)
C8 0.0274(11) 0.0321(10) 0.0333(11) 0.0009(8) -0.0025(9) 0.0009(9)
C9 0.0354(11) 0.0353(10) 0.0324(11) 0.0000(9) 0.0014(9) 0.0046(10)
C10 0.0338(12) 0.0381(11) 0.0352(12) 0.0031(9) 0.0035(10) -0.0019(10)
C11 0.0490(14) 0.0392(12) 0.0424(13) 0.0102(10) -0.0008(11) -0.0011(11)
C12 0.0667(17) 0.0583(15) 0.0396(13) 0.0097(12) -0.0090(12) 0.0001(14)
C13 0.0761(19) 0.0671(16) 0.0346(13) 0.0025(11) -0.0124(13) -0.0066(16)
C14 0.0655(17) 0.0498(14) 0.0384(13) -0.0064(11) 0.0050(12) -0.0023(13)
C15 0.0386(12) 0.0303(10) 0.0303(11) -0.0017(8) -0.0043(9) -0.0014(10)
C16 0.0449(14) 0.0423(13) 0.0427(13) 0.0003(10) -0.0046(11) -0.0052(11)
C17 0.0613(17) 0.0529(14) 0.0500(15) 0.0064(11) -0.0046(13) -0.0240(15)
C18 0.089(2) 0.0376(13) 0.0463(15) 0.0082(11) -0.0136(14) -0.0212(16)
C19 0.077(2) 0.0350(13) 0.0553(15) 0.0020(11) -0.0082(15) 0.0093(13)
C20 0.0484(13) 0.0364(12) 0.0499(14) 0.0030(11) -0.0021(11) 0.0022(12)

loop_
_atom_type_symbol
_atom_type_description
_atom_type_scat_dispersion_real
_atom_type_scat_dispersion_imag
_atom_type_scat_source
C C 0.0033 0.0016 'International Tables Vol C Tables 4.2.6.8 and 6.1.1.4'
H H 0.0000 0.0000 'International Tables Vol C Tables 4.2.6.8 and 6.1.1.4'
N N 0.0061 0.0033 'International Tables Vol C Tables 4.2.6.8 and 6.1.1.4'
O O 0.0106 0.0060 'International Tables Vol C Tables 4.2.6.8 and 6.1.1.4'
S S 0.1246 0.1234 'International Tables Vol C Tables 4.2.6.8 and 6.1.1.4'

loop_
_geom_angle_atom_site_label_1
_geom_angle_atom_site_label_2
_geom_angle_atom_site_label_3
_geom_angle
O1 S1 N1 110.53(10)
O1 S1 C6 109.24(10)
O2 S1 O1 116.14(11)
O2 S1 N1 110.69(9)
O2 S1 C6 112.71(10)
N1 S1 C6 95.67(9)
C7 N1 S1 112.29(12)
C10 N1 S1 118.69(14)
C10 N1 C7 109.38(15)
C2 C1 H1 121.2
C2 C1 C6 117.6(2)
C6 C1 H1 121.2
C1 C2 H2 120.0
C1 C2 C3 120.0(2)
C3 C2 H2 120.0
C2 C3 H3 119.2
C4 C3 C2 121.7(2)
C4 C3 H3 119.2
C3 C4 H4 120.5
C3 C4 C5 118.9(2)
C5 C4 H4 120.5
C4 C5 C7 127.4(2)
C6 C5 C4 118.2(2)
C6 C5 C7 114.26(17)
C1 C6 S1 126.08(18)
C5 C6 S1 110.36(16)
C5 C6 C1 123.46(19)
N1 C7 C5 106.84(16)
N1 C7 H7 109.1
N1 C7 C8 104.40(15)
C5 C7 H7 109.1
C5 C7 C8 117.83(16)
C8 C7 H7 109.1
C7 C8 H8 106.9
C9 C8 C7 103.31(16)
C9 C8 H8 106.9
C15 C8 C7 114.98(16)
C15 C8 H8 106.9
C15 C8 C9 117.17(17)
C8 C9 H9 108.4
C8 C9 C10 102.34(16)
C10 C9 H9 108.4
C14 C9 C8 115.80(19)
C14 C9 H9 108.4
C14 C9 C10 113.10(17)
N1 C10 C9 103.19(15)
N1 C10 H10 109.6
N1 C10 C11 110.73(17)
C9 C10 H10 109.6
C11 C10 C9 113.80(18)
C11 C10 H10 109.6
C10 C11 H11A 109.4
C10 C11 H11B 109.4
C10 C11 C12 111.0(2)
H11A C11 H11B 108.0
C12 C11 H11A 109.4
C12 C11 H11B 109.4
C11 C12 H12A 109.5
C11 C12 H12B 109.5
H12A C12 H12B 108.1
C13 C12 C11 110.52(19)
C13 C12 H12A 109.5
C13 C12 H12B 109.5
C12 C13 H13A 109.6
C12 C13 H13B 109.6
C12 C13 C14 110.4(2)
H13A C13 H13B 108.1
C14 C13 H13A 109.6
C14 C13 H13B 109.6
C9 C14 H14A 108.9
C9 C14 H14B 108.9
C13 C14 C9 113.33(19)
C13 C14 H14A 108.9
C13 C14 H14B 108.9
H14A C14 H14B 107.7
C16 C15 C8 119.09(19)
C20 C15 C8 122.3(2)
C20 C15 C16 118.6(2)
C15 C16 H16 119.8
C17 C16 C15 120.5(2)
C17 C16 H16 119.8
C16 C17 H17 120.0
C18 C17 C16 120.0(3)
C18 C17 H17 120.0
C17 C18 H18 119.8
C17 C18 C19 120.3(2)
C19 C18 H18 119.8
C18 C19 H19 120.2
C18 C19 C20 119.7(3)
C20 C19 H19 120.2
C15 C20 C19 120.9(2)
C15 C20 H20 119.5
C19 C20 H20 119.5

loop_
_geom_bond_atom_site_label_1
_geom_bond_atom_site_label_2
_geom_bond_distance
S1 O1 1.4313(16)
S1 O2 1.4279(17)
S1 N1 1.6472(17)
S1 C6 1.744(2)
N1 C7 1.495(2)
N1 C10 1.491(3)
C1 H1 0.9300
C1 C2 1.374(3)
C1 C6 1.389(3)
C2 H2 0.9300
C2 C3 1.387(4)
C3 H3 0.9300
C3 C4 1.377(3)
C4 H4 0.9300
C4 C5 1.397(3)
C5 C6 1.370(3)
C5 C7 1.510(3)
C7 H7 0.9800
C7 C8 1.564(3)
C8 H8 0.9800
C8 C9 1.527(3)
C8 C15 1.516(3)
C9 H9 0.9800
C9 C10 1.530(3)
C9 C14 1.526(3)
C10 H10 0.9800
C10 C11 1.517(3)
C11 H11A 0.9700
C11 H11B 0.9700
C11 C12 1.521(3)
C12 H12A 0.9700
C12 H12B 0.9700
C12 C13 1.517(3)
C13 H13A 0.9700
C13 H13B 0.9700
C13 C14 1.518(4)
C14 H14A 0.9700
C14 H14B 0.9700
C15 C16 1.388(3)
C15 C20 1.374(3)
C16 H16 0.9300
C16 C17 1.387(3)
C17 H17 0.9300
C17 C18 1.368(4)
C18 H18 0.9300
C18 C19 1.368(4)
C19 H19 0.9300
C19 C20 1.390(3)
C20 H20 0.9300

loop_
_geom_torsion_atom_site_label_1
_geom_torsion_atom_site_label_2
_geom_torsion_atom_site_label_3
_geom_torsion_atom_site_label_4
_geom_torsion
S1 N1 C7 C5 7.45(18)
S1 N1 C7 C8 132.99(13)
S1 N1 C10 C9 -105.06(17)
S1 N1 C10 C11 132.81(16)
O1 S1 N1 C7 105.64(14)
O1 S1 N1 C10 -125.08(15)
O1 S1 C6 C1 67.4(2)
O1 S1 C6 C5 -109.03(16)
O2 S1 N1 C7 -124.25(14)
O2 S1 N1 C10 5.03(15)
O2 S1 C6 C1 -63.2(2)
O2 S1 C6 C5 120.29(15)
N1 S1 C6 C1 -178.48(19)
N1 S1 C6 C5 5.04(15)
N1 C7 C8 C9 -24.05(19)
N1 C7 C8 C15 -152.94(17)
N1 C10 C11 C12 167.08(19)
C1 C2 C3 C4 -0.4(4)
C2 C1 C6 S1 -176.95(18)
C2 C1 C6 C5 -0.9(3)
C2 C3 C4 C5 -1.9(4)
C3 C4 C5 C6 2.7(3)
C3 C4 C5 C7 178.6(2)
C4 C5 C6 S1 175.22(16)
C4 C5 C6 C1 -1.4(3)
C4 C5 C7 N1 -179.8(2)
C4 C5 C7 C8 63.2(3)
C5 C7 C8 C9 94.2(2)
C5 C7 C8 C15 -34.7(3)
C6 S1 N1 C7 -7.36(14)
C6 S1 N1 C10 121.92(14)
C6 C1 C2 C3 1.8(4)
C6 C5 C7 N1 -3.8(2)
C6 C5 C7 C8 -120.76(19)
C7 N1 C10 C9 25.5(2)
C7 N1 C10 C11 -96.59(19)
C7 C5 C6 S1 -1.2(2)
C7 C5 C6 C1 -177.80(18)
C7 C8 C9 C10 39.45(19)
C7 C8 C9 C14 162.94(17)
C7 C8 C15 C16 -88.7(2)
C7 C8 C15 C20 89.8(2)
C8 C9 C10 N1 -40.1(2)
C8 C9 C10 C11 80.0(2)
C8 C9 C14 C13 -71.1(3)
C8 C15 C16 C17 177.6(2)
C8 C15 C20 C19 -178.0(2)
C9 C8 C15 C16 149.7(2)
C9 C8 C15 C20 -31.8(3)
C9 C10 C11 C12 51.4(2)
C10 N1 C7 C5 -126.51(17)
C10 N1 C7 C8 -1.0(2)
C10 C9 C14 C13 46.5(3)
C10 C11 C12 C13 -58.6(3)
C11 C12 C13 C14 59.8(3)
C12 C13 C14 C9 -53.9(3)
C14 C9 C10 N1 -165.36(19)
C14 C9 C10 C11 -45.3(3)
C15 C8 C9 C10 166.98(18)
C15 C8 C9 C14 -69.5(2)
C15 C16 C17 C18 0.9(4)
C16 C15 C20 C19 0.5(3)
C16 C17 C18 C19 -0.4(4)
C17 C18 C19 C20 -0.1(4)
C18 C19 C20 C15 0.0(4)
C20 C15 C16 C17 -0.9(3)
